data_2104510
loop_
_publ_author_name
'Marsh, Richard E.'

_publ_section_title
;
 Space groups <i>P</i>1 and <i>Cc</i>: how are they doing?
;
_journal_coeditor_code BK5088
_journal_issue 6
_journal_name_full 'Acta Crystallographica Section B'
_journal_page_first 782
_journal_page_last 783
_journal_paper_doi 10.1107/S0108768109046448
_journal_volume 65
_journal_year 2009
_chemical_formula_moiety 'C21 H18 O3'
_chemical_formula_sum 'C21 H18 O3'
_chemical_formula_weight 318.35
_chemical_name_common 'oxabridged spirocyclic seven-membered-ring system'
_chemical_name_systematic
;
5'-phenyl-2'H-spiro[indene-2,6'-[8]oxabicyclo[3.2.1]octane]-1,2'(3H)-dione
;
_space_group_IT_number 43
_symmetry_cell_setting orthorhombic
_symmetry_space_group_name_Hall 'F 2 -2d'
_symmetry_space_group_name_H-M 'F d d 2'
_cell_angle_alpha 90
_cell_angle_beta 90
_cell_angle_gamma 90
_cell_formula_units_Z 16
_cell_length_a 20.618(13)
_cell_length_b 49.704
_cell_length_c 6.265(4)
_cell_measurement_temperature 293(2)
_cell_volume 6420(6)
_diffrn_radiation_type MoK\a
_diffrn_radiation_wavelength 0.71073
_exptl_crystal_colour COLORLESS
_exptl_crystal_density_diffrn 1.317
_exptl_crystal_description RECTANGULAR
_exptl_crystal_F_000 2688
_cod_data_source_file bk5088.cif
_cod_data_source_block TASDUN
_cod_original_cell_volume 6420(8)
_cod_original_sg_symbol_H-M Fdd2
_cod_database_code 2104510

loop_
_symmetry_equiv_pos_site_id
_symmetry_equiv_pos_as_xyz
1 x,y,z
2 -x,-y,z
3 1/4-x,1/4+y,1/4+z
4 3/4+x,3/4-y,1/4+z
5 x,1/2+y,1/2+z
6 -x,1/2-y,1/2+z
7 1/4-x,3/4+y,3/4+z
8 3/4+x,1/4-y,3/4+z
9 1/2+x,y,1/2+z
10 1/2-x,-y,1/2+z
11 3/4-x,1/4+y,3/4+z
12 1/4+x,3/4-y,3/4+z
13 1/2+x,1/2+y,z
14 1/2-x,1/2-y,z
15 3/4-x,3/4+y,1/4+z
16 1/4+x,1/4-y,1/4+z

loop_
_atom_site_label
_atom_site_type_symbol
_atom_site_fract_x
_atom_site_fract_y
_atom_site_fract_z
_atom_site_occupancy
C1 C 0.32742 0.32501 0.10997 1
C2 C 0.29158 0.34027 -0.07005 1
C3 C 0.21714 0.33867 -0.05692 1
C4 C 0.19202 0.33581 0.16638 1
C5 C 0.23678 0.32016 0.31382 1
C6 C 0.31661 0.29353 0.11825 1
C7 C 0.24826 0.29188 0.22383 1
O1 O 0.29932 0.33298 0.31068 1
C8 C 0.31648 0.27876 -0.09740 1
C9 C 0.36280 0.25630 -0.08237 1
C10 C 0.37565 0.23638 -0.23559 1
C11 C 0.42110 0.21690 -0.18534 1
C12 C 0.45180 0.21725 0.01298 1
C13 C 0.43854 0.23654 0.16512 1
C14 C 0.39268 0.25655 0.11581 1
C15 C 0.36928 0.27908 0.25410 1
O2 O 0.13943 0.34402 0.22443 1
O3 O 0.28266 0.28406 -0.25036 1
C16 C 0.39816 0.33332 0.10735 1
C17 C 0.43494 0.32891 -0.07453 1
C18 C 0.50006 0.33694 -0.08256 1
C19 C 0.52776 0.34922 0.09066 1
C20 C 0.49195 0.35342 0.27188 1
C21 C 0.42722 0.34565 0.27992 1
H1 H 0.3040 0.3597 -0.0469 1
H2 H 0.3024 0.3341 -0.2159 1
H3 H 0.2022 0.3229 -0.1270 1
H4 H 0.1965 0.3568 -0.1358 1
H5 H 0.2228 0.3190 0.4574 1
H6 H 0.2176 0.2879 0.1135 1
H7 H 0.2514 0.2799 0.3370 1
H8 H 0.3524 0.2362 -0.3785 1
H9 H 0.4250 0.2040 -0.3056 1
H10 H 0.4860 0.2020 0.0350 1
H11 H 0.4555 0.2348 0.3041 1
H12 H 0.3532 0.2730 0.3959 1
H13 H 0.3995 0.2915 0.2883 1
H14 H 0.4151 0.3209 -0.2048 1
H15 H 0.5205 0.3355 -0.2194 1
H16 H 0.5719 0.3552 0.0840 1
H17 H 0.5105 0.3603 0.3898 1
H18 H 0.4050 0.3488 0.4054 1

loop_
_geom_angle_atom_site_label_1
_geom_angle_atom_site_label_2
_geom_angle_atom_site_label_3
_geom_angle
_geom_angle_site_symmetry_1
_geom_angle_site_symmetry_2
_geom_angle_site_symmetry_3
_geom_angle_publ_flag
C1 O1 C5 104.52 . . . yes
O1 C1 C2 108.03 . . . yes
O1 C1 C6 100.77 . . . yes
O1 C1 C16 108.76 . . . yes
C2 C1 C6 116.21 . . . no
C2 C1 C16 108.55 . . . no
C6 C1 C16 113.93 . . . no
C1 C2 C3 114.33 . . . no
C2 C3 C4 113.54 . . . no
O2 C4 C3 123.80 . . . yes
O2 C4 C5 122.15 . . . yes
C3 C4 C5 113.96 . . . no
O1 C5 C4 108.02 . . . yes
O1 C5 C7 105.23 . . . yes
C4 C5 C7 109.85 . . . no
C1 C6 C7 101.15 . . . no
C1 C6 C8 116.35 . . . no
C1 C6 C15 112.11 . . . no
C7 C6 C8 110.25 . . . no
C7 C6 C15 112.00 . . . no
C8 C6 C15 105.16 . . . no
C5 C7 C6 104.32 . . . no
O3 C8 C6 126.22 . . . yes
O3 C8 C9 125.99 . . . yes
C6 C8 C9 107.74 . . . no
C8 C9 C10 127.83 . . . no
C8 C9 C14 109.81 . . . no
C10 C9 C14 122.33 . . . no
C9 C10 C11 117.75 . . . no
C10 C11 C12 120.09 . . . no
C11 C12 C13 122.30 . . . no
C12 C13 C14 118.23 . . . no
C9 C14 C13 119.28 . . . no
C9 C14 C15 112.47 . . . no
C13 C14 C15 128.24 . . . no
C6 C15 C14 104.71 . . . no
C1 C16 C17 119.48 . . . no
C1 C16 C21 122.03 . . . no
C17 C16 C21 118.48 . . . no
C16 C17 C18 120.57 . . . no
C17 C18 C19 119.86 . . . no
C18 C19 C20 119.98 . . . no
C19 C20 C21 120.33 . . . no
C16 C21 C20 120.79 . . . no
C1 C2 H1 104.00 . . . no
C1 C2 H2 114.00 . . . no
C3 C2 H1 107.00 . . . no
C3 C2 H2 105.00 . . . no
H1 C2 H2 112.00 . . . no
C2 C3 H3 110.00 . . . no
C2 C3 H4 108.00 . . . no
C4 C3 H3 104.00 . . . no
C4 C3 H4 111.00 . . . no
H3 C3 H4 110.00 . . . no
O1 C5 H5 108.00 . . . no
C4 C5 H5 115.00 . . . no
C7 C5 H5 110.00 . . . no
C5 C7 H6 111.00 . . . no
C5 C7 H7 109.00 . . . no
C6 C7 H6 108.00 . . . no
C6 C7 H7 107.00 . . . no
H6 C7 H7 118.00 . . . no
C9 C10 H8 121.00 . . . no
C11 C10 H8 121.00 . . . no
C10 C11 H9 110.00 . . . no
C12 C11 H9 130.00 . . . no
C11 C12 H10 115.00 . . . no
C13 C12 H10 123.00 . . . no
C12 C13 H11 120.00 . . . no
C14 C13 H11 121.00 . . . no
C6 C15 H12 113.00 . . . no
C6 C15 H13 107.00 . . . no
C14 C15 H12 113.00 . . . no
C14 C15 H13 115.00 . . . no
H12 C15 H13 103.00 . . . no
C16 C17 H14 121.00 . . . no
C18 C17 H14 119.00 . . . no
C17 C18 H15 116.00 . . . no
C19 C18 H15 124.00 . . . no
C18 C19 H16 120.00 . . . no
C20 C19 H16 120.00 . . . no
C19 C20 H17 121.00 . . . no
C21 C20 H17 119.00 . . . no
C16 C21 H18 122.00 . . . no
C20 C21 H18 117.00 . . . no

loop_
_geom_bond_atom_site_label_1
_geom_bond_atom_site_label_2
_geom_bond_distance
_geom_bond_site_symmetry_1
_geom_bond_site_symmetry_2
_geom_bond_publ_flag
O1 C1 1.4401 . . yes
O1 C5 1.4384 . . yes
O2 C4 1.2143 . . yes
O3 C8 1.2141 . . yes
C1 C2 1.5470 . . no
C1 C6 1.5813 . . no
C1 C16 1.5160 . . no
C2 C3 1.5391 . . no
C3 C4 1.4985 . . no
C4 C5 1.5199 . . no
C5 C7 1.5329 . . no
C6 C7 1.5589 . . no
C6 C8 1.5376 . . no
C6 C15 1.5555 . . no
C8 C9 1.4721 . . no
C9 C10 1.4043 . . no
C9 C14 1.3861 . . no
C10 C11 1.3837 . . no
C11 C12 1.3945 . . no
C12 C13 1.3793 . . no
C13 C14 1.4067 . . no
C14 C15 1.4958 . . no
C16 C17 1.3862 . . no
C16 C21 1.3797 . . no
C17 C18 1.4016 . . no
C18 C19 1.3698 . . no
C19 C20 1.3703 . . no
C20 C21 1.3903 . . no
C2 H1 1.0100 . . no
C2 H2 0.9900 . . no
C3 H3 0.9500 . . no
C3 H4 1.1100 . . no
C5 H5 0.9500 . . no
C7 H6 0.9600 . . no
C7 H7 0.9300 . . no
C10 H8 1.0200 . . no
C11 H9 0.9900 . . no
C12 H10 1.0400 . . no
C13 H11 0.9400 . . no
C15 H12 1.0000 . . no
C15 H13 0.9000 . . no
C17 H14 1.0000 . . no
C18 H15 0.9600 . . no
C19 H16 0.9600 . . no
C20 H17 0.9000 . . no
C21 H18 0.9200 . . no
